data_1100428
loop_
_publ_author_name
'Bolm, Carsten'
'Bienewald, Frank'
'Harms, Klaus'

_publ_section_title
;
 Syntheses and Vanadium Complex of Salen-like Bissulfoximines
;
_journal_coden_ASTM SYNLES
_journal_issue 8
_journal_name_full Synlett
_journal_page_first 775
_journal_page_last 776
_journal_paper_doi 10.1055/s-1996-5512
_journal_volume 1996
_journal_year 1996
_chemical_formula_sum 'C28 H26 N2 O5 S2 V'
_space_group_IT_number 19
_symmetry_cell_setting orthorhombic
_symmetry_Int_Tables_number 19
_symmetry_space_group_name_Hall 'P 2ac 2ab'
_symmetry_space_group_name_H-M 'P 21 21 21'
_cell_angle_alpha 90
_cell_angle_beta 90
_cell_angle_gamma 90
_cell_formula_units_Z 4
_cell_length_a 11.348(1)
_cell_length_b 12.175(1)
_cell_length_c 18.923(2)
_cod_original_formula_sum 'C28 H26 N2 O5 S2 V1'
_cod_database_code 1100428

loop_
_symmetry_equiv_pos_site_id
_symmetry_equiv_pos_as_xyz
1 x,y,z
2 1/2-x,-y,1/2+z
3 1/2+x,1/2-y,-z
4 -x,1/2+y,1/2-z

loop_
_atom_site_label
_atom_site_type_symbol
_atom_site_fract_x
_atom_site_fract_y
_atom_site_fract_z
V1 V 0.15327(5) 0.18092(5) 0.83145(3)
S1 S 0.37524(8) 0.20957(7) 0.72486(5)
S2 S 0.16765(8) 0.01414(7) 0.96941(5)
N1 N 0.3209(3) 0.1608(2) 0.7932(2)
O1 O 0.0707(2) 0.1234(2) 0.7749(2)
O2 O 0.3779(2) 0.1430(2) 0.66193(14)
O3 O 0.1692(2) 0.3340(2) 0.80806(13)
C1 C 0.3048(3) 0.3341(3) 0.7093(2)
C2 C 0.2139(3) 0.3797(3) 0.7522(2)
C3 C 0.1699(4) 0.4827(3) 0.7301(2)
H1 H 0.1088(4) 0.5162(3) 0.7568(2)
C4 C 0.2123(4) 0.5362(3) 0.6715(2)
H2 H 0.1801(4) 0.6053(3) 0.6585(2)
C5 C 0.3011(4) 0.4905(4) 0.6313(2)
H3 H 0.3303(4) 0.5282(4) 0.5910(2)
C6 C 0.3468(4) 0.3903(3) 0.6498(2)
H4 H 0.4076(4) 0.3587(3) 0.6220(2)
C7 C 0.5232(3) 0.2450(3) 0.7444(2)
C8 C 0.5469(3) 0.3009(4) 0.8061(2)
H5 H 0.4855(3) 0.3164(4) 0.8387(2)
C9 C 0.6609(3) 0.3341(3) 0.8200(2)
H6 H 0.6780(3) 0.3720(3) 0.8627(2)
C10 C 0.7518(3) 0.3125(3) 0.7715(2)
C11 C 0.7250(3) 0.2547(3) 0.7117(2)
H7 H 0.7862(3) 0.2373(3) 0.6793(2)
C12 C 0.6110(3) 0.2207(3) 0.6969(2)
H8 H 0.5939(3) 0.1814(3) 0.6547(2)
C13 C 0.8733(3) 0.3542(4) 0.7855(2)
H9 H 0.8746(3) 0.3932(4) 0.8308(2)
H10 H 0.8967(3) 0.4044(4) 0.7476(2)
H11 H 0.9283(3) 0.2922(4) 0.7873(2)
C14 C 0.3728(4) 0.0530(4) 0.8136(2)
H12 H 0.3424(4) -0.0054(4) 0.7821(2)
H13 H 0.4596(4) 0.0557(4) 0.8087(2)
N2 N 0.2186(3) 0.0660(3) 0.9007(2)
O4 O 0.2460(2) 0.0155(2) 1.02937(14)
O5 O 0.0528(2) 0.2313(2) 0.90765(14)
C15 C 0.0326(3) 0.0779(3) 0.9872(2)
C16 C -0.0042(3) 0.1757(3) 0.9560(2)
C17 C -0.1152(3) 0.2163(3) 0.9806(2)
H14 H -0.1450(3) 0.2830(3) 0.9616(2)
C18 C -0.1788(3) 0.1627(3) 1.0301(2)
H15 H -0.2532(3) 0.1914(3) 1.0437(2)
C19 C -0.1387(4) 0.0670(3) 1.0614(2)
H16 H -0.1842(4) 0.0312(3) 1.0967(2)
C20 C -0.0318(3) 0.0248(3) 1.0405(2)
H17 H -0.0017(3) -0.0399(3) 1.0620(2)
C21 C 0.1296(3) -0.1254(3) 0.9539(2)
C22 C 0.1947(3) -0.2074(3) 0.9859(2)
H18 H 0.2593(3) -0.1901(3) 1.0159(2)
C23 C 0.1630(4) -0.3155(3) 0.9731(2)
H19 H 0.2086(4) -0.3727(3) 0.9935(2)
C24 C 0.0669(4) -0.3429(3) 0.9314(2)
C25 C 0.0044(4) -0.2591(4) 0.9001(2)
H20 H -0.0615(4) -0.2762(4) 0.8712(2)
C26 C 0.0361(3) -0.1498(3) 0.9100(2)
H21 H -0.0060(3) -0.0927(3) 0.8868(2)
C27 C 0.0316(5) -0.4607(4) 0.9211(3)
H22 H 0.0859(5) -0.5084(4) 0.9472(3)
H23 H 0.0346(5) -0.4790(4) 0.8707(3)
H24 H -0.0487(5) -0.4716(4) 0.9388(3)
C28 C 0.3415(4) 0.0290(4) 0.8860(2)
H25 H 0.3967(4) 0.0670(4) 0.9183(2)
H26 H 0.3479(4) -0.0510(4) 0.8946(2)

loop_
_atom_type_symbol
_atom_type_radius_bond
C 0.68
H 0.23
N 0.68
O 0.68
S 1.02
V 1.30
